data_1547145
loop_
_publ_author_name
'Nunotani, N.'
'Asakawa, Y.'
'Watanabe, M.'
'Imanaka, N.'

_publ_section_title
;
 Crystal structure and photoluminescent property of Eu3+-doped K3GdSi2O7
;
_journal_name_full 'Journal of Asian Ceramic Societies'
_journal_page_first 5
_journal_page_last 377
_journal_volume 380
_journal_year 2017
_chemical_formula_sum 'Gd2 K3 O7 Si'
_chemical_name_common K3GdSi2O7
_space_group_IT_number 193
_space_group_name_H-M_alt 'P 63/m c m'
_symmetry_space_group_name_Hall '-P 6c 2'
_symmetry_space_group_name_H-M 'P 63/m c m'
_cell_angle_alpha 90
_cell_angle_beta 90
_cell_angle_gamma 120
_cell_formula_units_Z 6
_cell_length_a 9.961(1)
_cell_length_b 9.961(1)
_cell_length_c 14.432(1)
_cell_volume 1240.1(2)
_cod_data_source_file K3GdSi2O7.cif
_cod_data_source_block K3GdSi2O7
_cod_original_formula_sum 'K3 Gd2 Si O7'
_cod_database_code 1547145

loop_
_space_group_symop_operation_xyz
'x, y, z'
'-x, -y, -z'
'-y, x-y, z'
'y, -x+y, -z'
'-x+y, -x, z'
'x-y, x, -z'
'-x, -y, z+1/2'
'x, y, -z+1/2'
'y, -x+y, z+1/2'
'-y, x-y, -z+1/2'
'x-y, x, z+1/2'
'-x+y, -x, -z+1/2'
'y, x, -z+1/2'
'-y, -x, z+1/2'
'x-y, -y, -z+1/2'
'-x+y, y, z+1/2'
'-x, -x+y, -z+1/2'
'x, x-y, z+1/2'
'-y, -x, -z'
'y, x, z'
'-x+y, y, -z'
'x-y, -y, z'
'x, x-y, -z'
'-x, -x+y, z'

loop_
_atom_site_label
_atom_site_occupancy
_atom_site_fract_x
_atom_site_fract_y
_atom_site_fract_z
_atom_site_adp_type
_atom_site_B_iso_or_equiv
_atom_site_type_symbol
K1 1.0 0.3290(10) 0.3290(10) 0.0920(10) Biso 0.75(3) K
K2 1.0 0.333333 0.666667 0.250000 Biso 0.75(3) K
K3 1.0 0.000000 0.000000 0.000000 Biso 0.75(3) K
Gd1 1.0 0.333333 0.666667 0.000000 Biso 0.30(1) Gd
Gd2 1.0 0.000000 0.000000 0.250000 Biso 0.30(1) Gd
Si 1.0 0.3400(10) 0.000000 0.1430(10) Biso 0.11(4) Si
O1 1.0 0.4710(10) 0.1520(10) 0.0950(10) Biso 0.64(6) O
O2 1.0 0.1810(10) 0.000000 0.1470(10) Biso 0.64(6) O
O3 1.0 0.3980(10) 0.000000 0.250000 Biso 0.64(6) O
